data_2225835
loop_
_publ_author_name
'Azrour, Mohamed'
'Elouadi, Brahim'
'El Ammari, Lahcen'

_publ_section_title
;
 Disordered LiZnVO~4~ with a phenacite structure
;
_journal_coeditor_code FJ2291
_journal_issue 5
_journal_name_full 'Acta Crystallographica Section E'
_journal_page_first i39
_journal_paper_doi 10.1107/S1600536810013358
_journal_volume 66
_journal_year 2010
_chemical_formula_iupac 'Li Zn V O4'
_chemical_formula_moiety 'Li O4 V Zn'
_chemical_formula_sum 'Li O4 V Zn'
_chemical_formula_weight 187.25
_chemical_name_systematic
;
lithium zinc vanadate
;
_space_group_IT_number 148
_symmetry_cell_setting trigonal
_symmetry_space_group_name_Hall '-R 3'
_symmetry_space_group_name_H-M 'R -3 :H'
_atom_sites_solution_primary direct
_atom_sites_solution_secondary difmap
_cell_angle_alpha 90.00
_cell_angle_beta 90.00
_cell_angle_gamma 120.00
_cell_formula_units_Z 18
_cell_length_a 14.107(3)
_cell_length_b 14.107(3)
_cell_length_c 9.441(2)
_cell_measurement_reflns_used 9709
_cell_measurement_temperature 298(2)
_cell_measurement_theta_max 30
_cell_measurement_theta_min 10
_cell_volume 1627.1(6)
_computing_cell_refinement 'SAINT (Bruker, 2005)'
_computing_data_collection 'APEX2 (Bruker, 2005)'
_computing_data_reduction 'SAINT (Bruker, 2005)'
_computing_molecular_graphics 'ORTEP-3 for Windows (Farrugia,1997) and PLATON (Spek, 2009)'
_computing_publication_material 'WinGX (Farrugia, 1999)'
_computing_structure_refinement 'SHELXL97 (Sheldrick, 2008)'
_computing_structure_solution 'SHELXS97 (Sheldrick, 2008)'
_diffrn_ambient_temperature 298(2)
_diffrn_measured_fraction_theta_full 0.999
_diffrn_measured_fraction_theta_max 0.999
_diffrn_measurement_device_type 'Bruker X8 APEXII CCD area-detector'
_diffrn_measurement_method '\f and \w scans'
_diffrn_radiation_monochromator graphite
_diffrn_radiation_source 'fine-focus sealed tube'
_diffrn_radiation_type 'Mo K\a'
_diffrn_reflns_av_R_equivalents 0.0699
_diffrn_reflns_av_sigmaI/netI 0.0323
_diffrn_reflns_limit_h_max 22
_diffrn_reflns_limit_h_min -22
_diffrn_reflns_limit_k_max 22
_diffrn_reflns_limit_k_min -22
_diffrn_reflns_limit_l_max 15
_diffrn_reflns_limit_l_min -15
_diffrn_reflns_number 9709
_diffrn_reflns_theta_full 35.23
_diffrn_reflns_theta_max 35.23
_diffrn_reflns_theta_min 3.97
_exptl_absorpt_coefficient_mu 9.063
_exptl_absorpt_correction_T_max 0.404
_exptl_absorpt_correction_T_min 0.292
_exptl_absorpt_correction_type multi-scan
_exptl_absorpt_process_details '(SADABS; Sheldrick, 2003)'
_exptl_crystal_colour 'pale yellow'
_exptl_crystal_density_diffrn 3.440
_exptl_crystal_density_method 'not measured'
_exptl_crystal_description Prism
_exptl_crystal_F_000 1584
_exptl_crystal_size_max 0.14
_exptl_crystal_size_mid 0.12
_exptl_crystal_size_min 0.10
_refine_diff_density_max 0.505
_refine_diff_density_min -0.533
_refine_ls_extinction_coef 0.0088(2)
_refine_ls_extinction_expression Fc^*^=kFc[1+0.001xFc^2^\l^3^/sin(2\q)]^-1/4^
_refine_ls_extinction_method 'SHELXL97 (Sheldrick, 2008)'
_refine_ls_goodness_of_fit_ref 1.044
_refine_ls_matrix_type full
_refine_ls_number_parameters 69
_refine_ls_number_reflns 1622
_refine_ls_number_restraints 0
_refine_ls_restrained_S_all 1.044
_refine_ls_R_factor_all 0.0401
_refine_ls_R_factor_gt 0.0242
_refine_ls_shift/su_max 0.001
_refine_ls_shift/su_mean 0.000
_refine_ls_structure_factor_coef Fsqd
_refine_ls_weighting_details 'calc w=1/[\s^2^(Fo^2^)+(0.0124P)^2^+2.5069P] where P=(Fo^2^+2Fc^2^)/3'
_refine_ls_weighting_scheme calc
_refine_ls_wR_factor_gt 0.0500
_refine_ls_wR_factor_ref 0.0545
_reflns_number_gt 1213
_reflns_number_total 1622
_reflns_threshold_expression I>2sigma(I)
_cod_data_source_file fj2291.cif
_cod_data_source_block I
_cod_original_sg_symbol_H-M 'R -3'
_cod_database_code 2225835
_cod_database_fobs_code 2225835

loop_
_symmetry_equiv_pos_as_xyz
'x, y, z'
'-y, x-y, z'
'-x+y, -x, z'
'x+2/3, y+1/3, z+1/3'
'-y+2/3, x-y+1/3, z+1/3'
'-x+y+2/3, -x+1/3, z+1/3'
'x+1/3, y+2/3, z+2/3'
'-y+1/3, x-y+2/3, z+2/3'
'-x+y+1/3, -x+2/3, z+2/3'
'-x, -y, -z'
'y, -x+y, -z'
'x-y, x, -z'
'-x+2/3, -y+1/3, -z+1/3'
'y+2/3, -x+y+1/3, -z+1/3'
'x-y+2/3, x+1/3, -z+1/3'
'-x+1/3, -y+2/3, -z+2/3'
'y+1/3, -x+y+2/3, -z+2/3'
'x-y+1/3, x+2/3, -z+2/3'

loop_
_atom_site_type_symbol
_atom_site_label
_atom_site_fract_x
_atom_site_fract_y
_atom_site_fract_z
_atom_site_U_iso_or_equiv
_atom_site_adp_type
_atom_site_calc_flag
_atom_site_refinement_flags
_atom_site_occupancy
_atom_site_disorder_assembly
_atom_site_disorder_group
V V1 0.454581(17) 0.138171(16) 0.08352(2) 0.00790(7) Uani d . 1 . .
Zn Zn1 0.45273(2) 0.14015(2) -0.24915(3) 0.01132(7) Uani d P 0.50 . .
Li Li1 0.45273(2) 0.14015(2) -0.24915(3) 0.01132(7) Uani d P 0.50 . .
Zn Zn2 0.64622(2) 0.12175(3) 0.24882(3) 0.01150(7) Uani d P 0.50 . .
Li Li2 0.64622(2) 0.12175(3) 0.24882(3) 0.01150(7) Uani d P 0.50 . .
O O1 0.34102(7) 0.01142(7) 0.08427(11) 0.01335(17) Uani d . 1 . .
O O2 0.56475(8) 0.11882(9) 0.08215(10) 0.01353(17) Uani d . 1 . .
O O3 0.45578(8) 0.20780(8) -0.06565(10) 0.01419(18) Uani d . 1 . .
O O4 0.45936(8) 0.20728(8) 0.23409(10) 0.01377(17) Uani d . 1 . .

loop_
_atom_site_aniso_label
_atom_site_aniso_U_11
_atom_site_aniso_U_22
_atom_site_aniso_U_33
_atom_site_aniso_U_12
_atom_site_aniso_U_13
_atom_site_aniso_U_23
V1 0.00918(10) 0.00812(10) 0.00692(9) 0.00472(8) -0.00012(6) -0.00004(6)
Zn1 0.01190(12) 0.01217(13) 0.01038(12) 0.00637(10) 0.00052(9) 0.00069(9)
Li1 0.01190(12) 0.01217(13) 0.01038(12) 0.00637(10) 0.00052(9) 0.00069(9)
Zn2 0.01159(13) 0.01368(13) 0.01016(12) 0.00701(10) 0.00005(9) 0.00037(9)
Li2 0.01159(13) 0.01368(13) 0.01016(12) 0.00701(10) 0.00005(9) 0.00037(9)
O1 0.0109(4) 0.0102(4) 0.0180(4) 0.0046(3) -0.0010(3) 0.0000(3)
O2 0.0121(4) 0.0198(4) 0.0115(3) 0.0101(3) -0.0005(3) -0.0005(3)
O3 0.0219(5) 0.0120(4) 0.0103(3) 0.0096(3) -0.0007(3) 0.0009(3)
O4 0.0209(4) 0.0125(4) 0.0104(4) 0.0102(4) 0.0003(3) -0.0004(3)

loop_
_atom_type_symbol
_atom_type_description
_atom_type_scat_dispersion_real
_atom_type_scat_dispersion_imag
_atom_type_scat_source
O O 0.0106 0.0060 'International Tables Vol C Tables 4.2.6.8 and 6.1.1.4'
Li Li -0.0003 0.0001 'International Tables Vol C Tables 4.2.6.8 and 6.1.1.4'
Zn Zn 0.2839 1.4301 'International Tables Vol C Tables 4.2.6.8 and 6.1.1.4'
V V 0.3005 0.5294 'International Tables Vol C Tables 4.2.6.8 and 6.1.1.4'

loop_
_diffrn_radiation_wavelength
0.71073

loop_
_geom_angle_atom_site_label_1
_geom_angle_atom_site_label_2
_geom_angle_atom_site_label_3
_geom_angle_site_symmetry_1
_geom_angle_site_symmetry_3
_geom_angle
_geom_angle_publ_flag
O1 V1 O4 . . 110.14(5) ?
O1 V1 O2 . . 106.61(5) ?
O4 V1 O2 . . 108.58(5) ?
O1 V1 O3 . . 109.88(5) ?
O4 V1 O3 . . 111.80(5) ?
O2 V1 O3 . . 109.69(5) ?
O2 Zn1 O1 17_554 8_544 109.39(5) ?
O2 Zn1 O3 17_554 18_544 106.12(4) ?
O1 Zn1 O3 8_544 18_544 108.84(4) ?
O2 Zn1 O3 17_554 . 115.71(4) ?
O1 Zn1 O3 8_544 . 106.57(4) ?
O3 Zn1 O3 18_544 . 110.08(5) ?
O1 Zn2 O2 14 . 111.98(5) ?
O1 Zn2 O4 14 18_545 108.76(4) ?
O2 Zn2 O4 . 18_545 117.26(4) ?
O1 Zn2 O4 14 2_655 102.55(4) ?
O2 Zn2 O4 . 2_655 107.30(4) ?
O4 Zn2 O4 18_545 2_655 107.87(5) ?

loop_
_geom_bond_atom_site_label_1
_geom_bond_atom_site_label_2
_geom_bond_site_symmetry_2
_geom_bond_distance
_geom_bond_publ_flag
V1 O1 . 1.7027(10) ?
V1 O4 . 1.7059(10) ?
V1 O2 . 1.7071(10) ?
V1 O3 . 1.7123(10) ?
V1 Li2 17 3.1568(7) ?
V1 Li1 6 3.1719(8) ?
V1 Li2 15_445 3.2409(8) ?
V1 Li1 18_544 3.2523(6) ?
V1 Li2 3_665 3.2978(7) ?
V1 Li1 17_554 3.3232(7) ?
Zn1 O2 17_554 1.9410(10) ?
Zn1 O1 8_544 1.9441(11) ?
Zn1 O3 18_544 1.9588(11) ?
Zn1 O3 . 1.9679(11) ?
Zn1 Zn2 17_554 3.1441(8) ?
Zn1 Li2 17_554 3.1441(8) ?
Zn1 Li2 10_655 3.2314(8) ?
Zn1 Li1 17_554 3.2765(7) ?
Zn1 Li1 18_544 3.2766(7) ?
Zn2 O1 14 1.9294(11) ?
Zn2 O2 . 1.9368(10) ?
Zn2 O4 18_545 1.9495(10) ?
Zn2 O4 2_655 1.9676(11) ?
Zn2 Li1 18_544 3.1441(8) ?
Zn2 Zn1 18_544 3.1441(8) ?
Zn2 Li1 10_655 3.2314(8) ?
Zn2 Li2 17 3.2675(7) ?
Zn2 Li2 18_545 3.2676(7) ?
O1 Li2 15_445 1.9294(11) ?
O1 Zn2 15_445 1.9294(11) ?
O1 Zn1 6 1.9442(11) ?
O1 Li1 6 1.9442(11) ?
O2 Li1 18_544 1.9411(10) ?
O2 Zn1 18_544 1.9411(10) ?
O3 Li1 17_554 1.9587(11) ?
O3 Zn1 17_554 1.9587(11) ?
O4 Li2 17 1.9496(10) ?
O4 Zn2 17 1.9496(10) ?
O4 Li2 3_665 1.9676(11) ?
O4 Zn2 3_665 1.9676(11) ?
